data_7007646
loop_
_publ_author_name
'Konu, Jari'
'Chivers, Tristram'

_publ_section_title
;
 Synthesis, spectroscopic and structural characterization of tertiary
 phosphine tellurium dihalides Et3PTeX2(X = Cl, Br, I).
;
_journal_issue 32
_journal_name_full 'Dalton transactions (Cambridge, England : 2003)'
_journal_page_first 3941
_journal_page_last 3946
_journal_paper_doi 10.1039/b608133a
_journal_year 2006
_chemical_formula_moiety 'C6 H15 Br2 P Te'
_chemical_formula_sum 'C6 H15 Br2 P Te'
_chemical_formula_weight 405.57
_chemical_name_systematic
;
?
;
_space_group_IT_number 14
_symmetry_cell_setting monoclinic
_symmetry_space_group_name_Hall '-P 2yn'
_symmetry_space_group_name_H-M 'P 1 21/n 1'
_atom_sites_solution_hydrogens geom
_atom_sites_solution_primary direct
_atom_sites_solution_secondary difmap
_audit_creation_method SHELXL-97
_cell_angle_alpha 90.00
_cell_angle_beta 90.32(3)
_cell_angle_gamma 90.00
_cell_formula_units_Z 4
_cell_length_a 7.6660(15)
_cell_length_b 13.669(3)
_cell_length_c 11.269(2)
_cell_measurement_reflns_used 3991
_cell_measurement_temperature 173(2)
_cell_measurement_theta_max 25.02
_cell_measurement_theta_min 3.21
_cell_volume 1180.8(4)
_computing_cell_refinement 'HKL Scalepack (Otwinowski & Minor 1997)'
_computing_data_collection 'Collect (Nonius BV, 1997-2000)'
_computing_data_reduction DENZO-SMN
_computing_molecular_graphics 'DIAMOND (Brandenburg & Berndt, 1999)'
_computing_publication_material 'WinGX v1.70-01 (L. J. Farrugia)'
_computing_structure_refinement 'SHELXL-97 (Sheldrick, 1997)'
_computing_structure_solution 'SHELXS-97 (Sheldrick, 1997)'
_diffrn_ambient_temperature 173(2)
_diffrn_measured_fraction_theta_full 0.992
_diffrn_measured_fraction_theta_max 0.992
_diffrn_measurement_device_type 'KappaCCD (Nonius, FR540C)'
_diffrn_measurement_method 'phi\omega scans'
_diffrn_radiation_monochromator 'horizonally mounted graphite crystal'
_diffrn_radiation_source 'Enraf Nonius FR590D, fine-focus sealed tube'
_diffrn_radiation_type MoK\a
_diffrn_radiation_wavelength 0.71073
_diffrn_reflns_av_R_equivalents 0.0162
_diffrn_reflns_av_sigmaI/netI 0.0220
_diffrn_reflns_limit_h_max 9
_diffrn_reflns_limit_h_min -9
_diffrn_reflns_limit_k_max 16
_diffrn_reflns_limit_k_min -16
_diffrn_reflns_limit_l_max 13
_diffrn_reflns_limit_l_min -13
_diffrn_reflns_number 3991
_diffrn_reflns_theta_full 25.02
_diffrn_reflns_theta_max 25.02
_diffrn_reflns_theta_min 3.21
_diffrn_standards_number 0
_exptl_absorpt_coefficient_mu 9.366
_exptl_absorpt_correction_T_max 0.2560
_exptl_absorpt_correction_T_min 0.1335
_exptl_absorpt_correction_type integration
_exptl_absorpt_process_details 'SADABS (SHELXTL-NT v5.1, Bruker)'
_exptl_crystal_colour yellow
_exptl_crystal_density_diffrn 2.281
_exptl_crystal_density_method 'not measured'
_exptl_crystal_description block
_exptl_crystal_F_000 752
_exptl_crystal_size_max 0.36
_exptl_crystal_size_mid 0.28
_exptl_crystal_size_min 0.20
_refine_diff_density_max 0.885
_refine_diff_density_min -0.695
_refine_diff_density_rms 0.162
_refine_ls_extinction_method none
_refine_ls_goodness_of_fit_ref 1.086
_refine_ls_hydrogen_treatment constr
_refine_ls_matrix_type full
_refine_ls_number_parameters 94
_refine_ls_number_reflns 2071
_refine_ls_number_restraints 0
_refine_ls_restrained_S_all 1.086
_refine_ls_R_factor_all 0.0291
_refine_ls_R_factor_gt 0.0267
_refine_ls_shift/su_max 0.001
_refine_ls_shift/su_mean 0.000
_refine_ls_structure_factor_coef Fsqd
_refine_ls_weighting_details 'calc w=1/[\s^2^(Fo^2^)+(0.0470P)^2^+1.0253P] where P=(Fo^2^+2Fc^2^)/3'
_refine_ls_weighting_scheme calc
_refine_ls_wR_factor_gt 0.0703
_refine_ls_wR_factor_ref 0.0716
_reflns_number_gt 1949
_reflns_number_total 2071
_reflns_threshold_expression >2sigma(I)
_cod_data_source_file b608133a.txt
_cod_data_source_block 1b
_cod_original_sg_symbol_H-M 'P 21/n'
_cod_database_code 7007646

loop_
_symmetry_equiv_pos_as_xyz
'x, y, z'
'-x+1/2, y+1/2, -z+1/2'
'-x, -y, -z'
'x-1/2, -y-1/2, z-1/2'

loop_
_atom_site_label
_atom_site_type_symbol
_atom_site_fract_x
_atom_site_fract_y
_atom_site_fract_z
_atom_site_U_iso_or_equiv
_atom_site_adp_type
_atom_site_occupancy
_atom_site_symmetry_multiplicity
_atom_site_calc_flag
_atom_site_refinement_flags
_atom_site_disorder_assembly
_atom_site_disorder_group
Te1 Te 0.80362(3) 0.103532(16) 0.60667(2) 0.01917(12) Uani 1 1 d . . .
Br1 Br 0.88895(6) 0.08731(3) 0.37688(4) 0.02896(14) Uani 1 1 d . . .
Br2 Br 0.68183(6) 0.13209(3) 0.83341(3) 0.02798(14) Uani 1 1 d . . .
P1 P 0.66996(12) 0.26594(7) 0.57327(8) 0.0162(2) Uani 1 1 d . . .
C1 C 0.4367(5) 0.2611(3) 0.5972(3) 0.0240(8) Uani 1 1 d . . .
H1A H 0.4145 0.2597 0.6836 0.029 Uiso 1 1 calc R . .
H1B H 0.3832 0.3216 0.5650 0.029 Uiso 1 1 calc R . .
C2 C 0.3483(5) 0.1731(3) 0.5399(4) 0.0371(11) Uani 1 1 d . . .
H2A H 0.3824 0.1688 0.4564 0.056 Uiso 1 1 calc R . .
H2B H 0.2214 0.1804 0.5451 0.056 Uiso 1 1 calc R . .
H2C H 0.3843 0.1133 0.5815 0.056 Uiso 1 1 calc R . .
C3 C 0.7637(5) 0.3541(3) 0.6754(3) 0.0207(8) Uani 1 1 d . . .
H3A H 0.7068 0.4183 0.6624 0.025 Uiso 1 1 calc R . .
H3B H 0.7381 0.3333 0.7576 0.025 Uiso 1 1 calc R . .
C4 C 0.9601(5) 0.3665(3) 0.6624(4) 0.0321(10) Uani 1 1 d . . .
H4A H 1.0179 0.3036 0.6768 0.048 Uiso 1 1 calc R . .
H4B H 1.0022 0.4148 0.7201 0.048 Uiso 1 1 calc R . .
H4C H 0.9865 0.3890 0.5819 0.048 Uiso 1 1 calc R . .
C5 C 0.7109(5) 0.3086(3) 0.4239(3) 0.0218(8) Uani 1 1 d . . .
H5A H 0.8355 0.2980 0.4051 0.026 Uiso 1 1 calc R . .
H5B H 0.6407 0.2691 0.3676 0.026 Uiso 1 1 calc R . .
C6 C 0.6671(6) 0.4175(3) 0.4054(4) 0.0316(10) Uani 1 1 d . . .
H6A H 0.5444 0.4289 0.4250 0.047 Uiso 1 1 calc R . .
H6B H 0.6876 0.4353 0.3225 0.047 Uiso 1 1 calc R . .
H6C H 0.7415 0.4575 0.4572 0.047 Uiso 1 1 calc R . .

loop_
_atom_site_aniso_label
_atom_site_aniso_U_11
_atom_site_aniso_U_22
_atom_site_aniso_U_33
_atom_site_aniso_U_23
_atom_site_aniso_U_13
_atom_site_aniso_U_12
Te1 0.02173(17) 0.01539(17) 0.02040(17) 0.00002(9) 0.00166(11) 0.00258(9)
Br1 0.0390(3) 0.0250(2) 0.0230(2) -0.00123(16) 0.00655(18) 0.00890(17)
Br2 0.0365(3) 0.0265(3) 0.0211(2) 0.00254(16) 0.00455(17) 0.00402(17)
P1 0.0168(5) 0.0146(5) 0.0172(4) 0.0001(4) 0.0004(4) 0.0007(4)
C1 0.0214(19) 0.025(2) 0.0257(19) 0.0017(16) 0.0032(16) 0.0024(16)
C2 0.023(2) 0.034(3) 0.054(3) 0.002(2) -0.0060(19) -0.0079(19)
C3 0.022(2) 0.0164(18) 0.0235(19) -0.0020(15) -0.0010(15) -0.0020(15)
C4 0.028(2) 0.029(2) 0.039(2) -0.0004(19) -0.0086(18) -0.0065(18)
C5 0.026(2) 0.020(2) 0.0192(18) 0.0019(15) 0.0024(15) 0.0015(16)
C6 0.036(2) 0.025(2) 0.034(2) 0.0083(18) 0.0022(19) 0.0036(18)

loop_
_atom_type_symbol
_atom_type_description
_atom_type_scat_dispersion_real
_atom_type_scat_dispersion_imag
_atom_type_scat_source
C C 0.0033 0.0016 'International Tables Vol C Tables 4.2.6.8 and 6.1.1.4'
H H 0.0000 0.0000 'International Tables Vol C Tables 4.2.6.8 and 6.1.1.4'
P P 0.1023 0.0942 'International Tables Vol C Tables 4.2.6.8 and 6.1.1.4'
Br Br -0.2901 2.4595 'International Tables Vol C Tables 4.2.6.8 and 6.1.1.4'
Te Te -0.5308 1.6751 'International Tables Vol C Tables 4.2.6.8 and 6.1.1.4'

loop_
_geom_angle_atom_site_label_1
_geom_angle_atom_site_label_2
_geom_angle_atom_site_label_3
_geom_angle
_geom_angle_site_symmetry_1
_geom_angle_site_symmetry_3
_geom_angle_publ_flag
P1 Te1 Br1 91.74(3) . . ?
P1 Te1 Br2 82.62(3) . . ?
Br1 Te1 Br2 173.237(15) . . ?
C5 P1 C1 109.07(18) . . ?
C5 P1 C3 107.81(18) . . ?
C1 P1 C3 108.54(18) . . ?
C5 P1 Te1 110.90(13) . . ?
C1 P1 Te1 110.69(13) . . ?
C3 P1 Te1 109.76(12) . . ?
C2 C1 P1 113.8(3) . . ?
C2 C1 H1A 108.8 . . ?
P1 C1 H1A 108.8 . . ?
C2 C1 H1B 108.8 . . ?
P1 C1 H1B 108.8 . . ?
H1A C1 H1B 107.7 . . ?
C1 C2 H2A 109.5 . . ?
C1 C2 H2B 109.5 . . ?
H2A C2 H2B 109.5 . . ?
C1 C2 H2C 109.5 . . ?
H2A C2 H2C 109.5 . . ?
H2B C2 H2C 109.5 . . ?
C4 C3 P1 113.7(3) . . ?
C4 C3 H3A 108.8 . . ?
P1 C3 H3A 108.8 . . ?
C4 C3 H3B 108.8 . . ?
P1 C3 H3B 108.8 . . ?
H3A C3 H3B 107.7 . . ?
C3 C4 H4A 109.5 . . ?
C3 C4 H4B 109.5 . . ?
H4A C4 H4B 109.5 . . ?
C3 C4 H4C 109.5 . . ?
H4A C4 H4C 109.5 . . ?
H4B C4 H4C 109.5 . . ?
C6 C5 P1 113.4(3) . . ?
C6 C5 H5A 108.9 . . ?
P1 C5 H5A 108.9 . . ?
C6 C5 H5B 108.9 . . ?
P1 C5 H5B 108.9 . . ?
H5A C5 H5B 107.7 . . ?
C5 C6 H6A 109.5 . . ?
C5 C6 H6B 109.5 . . ?
H6A C6 H6B 109.5 . . ?
C5 C6 H6C 109.5 . . ?
H6A C6 H6C 109.5 . . ?
H6B C6 H6C 109.5 . . ?

loop_
_geom_bond_atom_site_label_1
_geom_bond_atom_site_label_2
_geom_bond_distance
_geom_bond_site_symmetry_2
_geom_bond_publ_flag
Te1 P1 2.4730(10) . ?
Te1 Br1 2.6837(7) . ?
Te1 Br2 2.7531(8) . ?
P1 C5 1.811(4) . ?
P1 C1 1.811(4) . ?
P1 C3 1.812(4) . ?
C1 C2 1.523(6) . ?
C1 H1A 0.9900 . ?
C1 H1B 0.9900 . ?
C2 H2A 0.9800 . ?
C2 H2B 0.9800 . ?
C2 H2C 0.9800 . ?
C3 C4 1.523(5) . ?
C3 H3A 0.9900 . ?
C3 H3B 0.9900 . ?
C4 H4A 0.9800 . ?
C4 H4B 0.9800 . ?
C4 H4C 0.9800 . ?
C5 C6 1.539(5) . ?
C5 H5A 0.9900 . ?
C5 H5B 0.9900 . ?
C6 H6A 0.9800 . ?
C6 H6B 0.9800 . ?
C6 H6C 0.9800 . ?

loop_
_geom_torsion_atom_site_label_1
_geom_torsion_atom_site_label_2
_geom_torsion_atom_site_label_3
_geom_torsion_atom_site_label_4
_geom_torsion
_geom_torsion_site_symmetry_1
_geom_torsion_site_symmetry_2
_geom_torsion_site_symmetry_3
_geom_torsion_site_symmetry_4
_geom_torsion_publ_flag
Br1 Te1 P1 C5 -7.48(14) . . . . ?
Br2 Te1 P1 C5 176.27(14) . . . . ?
Br1 Te1 P1 C1 113.72(14) . . . . ?
Br2 Te1 P1 C1 -62.54(14) . . . . ?
Br1 Te1 P1 C3 -126.50(14) . . . . ?
Br2 Te1 P1 C3 57.25(14) . . . . ?
C5 P1 C1 C2 77.2(3) . . . . ?
C3 P1 C1 C2 -165.6(3) . . . . ?
Te1 P1 C1 C2 -45.1(3) . . . . ?
C5 P1 C3 C4 -60.9(3) . . . . ?
C1 P1 C3 C4 -178.9(3) . . . . ?
Te1 P1 C3 C4 60.0(3) . . . . ?
C1 P1 C5 C6 70.5(3) . . . . ?
C3 P1 C5 C6 -47.2(3) . . . . ?
Te1 P1 C5 C6 -167.4(2) . . . . ?
